data_1571447
loop_
_publ_author_name
'Stoerkler, Timoth&#xe9;e'
'Ulrich, Gilles'
'Retailleau, Pascal'
'Laurent, Ad&#xe8;le D'
'Jacquemin, Denis'
'Massue, Julien'

_publ_section_title
;
 Experimental and theoretical comprehension of ESIPT fluorophores based on
 a 2-(2'-hydroxyphenyl)-3,3'-dimethylindole (HDMI) scaffold.
;
_journal_issue 19
_journal_name_full 'Chemical science'
_journal_page_first 7206
_journal_page_last 7218
_journal_paper_doi 10.1039/d4sc01937g
_journal_volume 15
_journal_year 2024
_chemical_formula_moiety 'C16 H13 Br2 N O'
_chemical_formula_sum 'C16 H13 Br2 N O'
_chemical_formula_weight 395.095
_chemical_name_systematic "'2,4-dibromo-6-(3,3-dimethyl-3H-indol-2-yl)phenol'"
_space_group_crystal_system monoclinic
_space_group_IT_number 11
_space_group_name_Hall '-P 2yb'
_space_group_name_H-M_alt 'P 1 21/m 1'
_symmetry_Int_Tables_number 11
_atom_sites_solution_primary dual
_audit_creation_date 2023-04-28
_audit_creation_method
;
Olex2 1.5
(compiled 2023.03.06 svn.rbb2c1857 for OlexSys, GUI svn.r6748)
;
_audit_update_record
;
2023-05-02 deposited with the CCDC.	2024-04-16 downloaded from the CCDC.
;
_cell_angle_alpha 90
_cell_angle_beta 107.234(6)
_cell_angle_gamma 90
_cell_formula_units_Z 2
_cell_length_a 8.6747(5)
_cell_length_b 6.9706(5)
_cell_length_c 12.3186(6)
_cell_measurement_reflns_used 4968
_cell_measurement_temperature 173.01(10)
_cell_measurement_theta_max 29.7400
_cell_measurement_theta_min 2.5640
_cell_volume 711.44(8)
_computing_cell_refinement 'CrysAlisPro 1.171.42.90a (Rigaku OD, 2023)'
_computing_data_collection 'CrysAlisPro 1.171.42.90a (Rigaku OD, 2023)'
_computing_data_reduction 'CrysAlisPro 1.171.42.90a (Rigaku OD, 2023)'
_computing_molecular_graphics 'Olex2 1.5 (Dolomanov et al., 2009)'
_computing_publication_material 'Olex2 1.5 (Dolomanov et al., 2009)'
_computing_structure_refinement 'olex2.refine 1.5 (Bourhis et al., 2015)'
_computing_structure_solution 'SHELXT  (Sheldrick, 2015)'
_diffrn_ambient_environment N~2~
_diffrn_ambient_temperature 173.01(10)
_diffrn_detector 'Hybrid Pixel Array Detector'
_diffrn_detector_area_resol_mean 5.8140
_diffrn_measured_fraction_theta_full 0.9986
_diffrn_measured_fraction_theta_max 0.9990
_diffrn_measurement_details
;
List of Runs (angles in degrees, time in seconds):

  # Type    Start    End  Width  t~exp~   \w     \q     \k     \f   Frames
#--------------------------------------------------------------------------
  1  \w    -20.00  99.00   0.50    7.50    --    9.20  57.00  90.00  238
  2  \w    -39.00  80.00   0.50    7.50    --   -9.80  57.00-150.00  238
  3  \w    -41.00  80.00   0.50    7.50    --   -9.80  38.00-180.00  242
  4  \w    -39.00  80.00   0.50    7.50    --   -9.80  57.00  60.00  238
  5  \w    -20.00   5.00   0.50    7.50    --    9.20  57.00 -90.00   50
  6  \w    -41.00  80.00   0.50    7.50    --   -9.80  38.00   0.00  242
;
_diffrn_measurement_device 'four-circle diffractometer'
_diffrn_measurement_device_type 'XtaLAB AFC12 (RINC): Kappa single'
_diffrn_measurement_method '\w scans'
_diffrn_orient_matrix_type 'CrysAlisPro convention (1999,Acta A55,543-557)'
_diffrn_orient_matrix_UB_11 -0.0081930000
_diffrn_orient_matrix_UB_12 0.0825046000
_diffrn_orient_matrix_UB_13 0.0315215000
_diffrn_orient_matrix_UB_21 0.0846870000
_diffrn_orient_matrix_UB_22 0.0014210000
_diffrn_orient_matrix_UB_23 0.0260449000
_diffrn_orient_matrix_UB_31 0.0094701000
_diffrn_orient_matrix_UB_32 0.0595569000
_diffrn_orient_matrix_UB_33 -0.0442898000
_diffrn_radiation_monochromator mirror
_diffrn_radiation_probe x-ray
_diffrn_radiation_type 'Mo K\a'
_diffrn_radiation_wavelength 0.71073
_diffrn_reflns_av_R_equivalents 0.0477
_diffrn_reflns_av_unetI/netI 0.0387
_diffrn_reflns_Laue_measured_fraction_full 0.9986
_diffrn_reflns_Laue_measured_fraction_max 0.9990
_diffrn_reflns_limit_h_max 13
_diffrn_reflns_limit_h_min -12
_diffrn_reflns_limit_k_max 10
_diffrn_reflns_limit_k_min -10
_diffrn_reflns_limit_l_max 18
_diffrn_reflns_limit_l_min -18
_diffrn_reflns_number 17279
_diffrn_reflns_point_group_measured_fraction_full 0.9986
_diffrn_reflns_point_group_measured_fraction_max 0.9990
_diffrn_reflns_theta_full 25.2417
_diffrn_reflns_theta_max 28.68
_diffrn_reflns_theta_min 2.55
_diffrn_source 'micro-focus sealed X-ray tube'
_diffrn_source_type 'Rigaku (Mo) X-ray Source'
_exptl_absorpt_coefficient_mu 5.690
_exptl_absorpt_correction_T_max 0.942
_exptl_absorpt_correction_T_min 0.661
_exptl_absorpt_correction_type gaussian
_exptl_absorpt_process_details
;
CrysAlisPro 1.171.42.90a (Rigaku Oxford Diffraction, 2023)
Numerical absorption correction based on gaussian integration over
a multifaceted crystal model
Empirical absorption correction using spherical harmonics,
implemented in SCALE3 ABSPACK scaling algorithm.
;
_exptl_crystal_colour yellow
_exptl_crystal_density_diffrn 1.844
_exptl_crystal_description prism
_exptl_crystal_F_000 387.390
_exptl_crystal_recrystallization_method 'Re-crystallisation from solvent: dichloromethane / methanol'
_exptl_crystal_size_max 0.121
_exptl_crystal_size_mid 0.07
_exptl_crystal_size_min 0.049
_refine_diff_density_max 0.4113
_refine_diff_density_min -0.5865
_refine_diff_density_rms 0.1006
_refine_ls_d_res_high 0.7404
_refine_ls_d_res_low 7.9776
_refine_ls_goodness_of_fit_ref 1.0353
_refine_ls_hydrogen_treatment mixed
_refine_ls_matrix_type full
_refine_ls_number_constraints 0
_refine_ls_number_parameters 187
_refine_ls_number_reflns 1983
_refine_ls_number_restraints 18
_refine_ls_restrained_S_all 1.0301
_refine_ls_R_factor_all 0.0331
_refine_ls_R_factor_gt 0.0199
_refine_ls_shift/su_max 0.0006
_refine_ls_shift/su_mean 0.0001
_refine_ls_structure_factor_coef Fsqd
_refine_ls_weighting_details 'w=1/[\s^2^(Fo^2^)+(0.0110P)^2^+0.0166P] where P=(Fo^2^+2Fc^2^)/3'
_refine_ls_weighting_scheme calc
_refine_ls_wR_factor_gt 0.0326
_refine_ls_wR_factor_ref 0.0347
_reflns_Friedel_coverage 0.0
_reflns_limit_h_max 11
_reflns_limit_h_min -11
_reflns_limit_k_max 9
_reflns_limit_k_min 0
_reflns_limit_l_max 16
_reflns_limit_l_min 0
_reflns_number_gt 1595
_reflns_number_total 1983
_reflns_threshold_expression I>=2u(I)
_cod_data_source_file d4sc01937g2.cif
_cod_data_source_block TS711
_cod_depositor_comments 'Adding full bibliography for 1571447--1571448.cif.'
_cod_database_code 1571447
_chemical_oxdiff_formula 'C16 H13 Br2 N O'
_chemical_oxdiff_usercomment '173 K'
_olex2_refinement_description
;
1. Fixed Uiso
 At 1.2 times of:
  All C(H) groups
 At 1.5 times of:
  All C(H,H,H) groups
2. Restrained distances
 C7-H7 \\sim C6-H6 \\sim C5-H5 \\sim C8-H8 \\sim C14-H14 \\sim C12-H12
 with sigma of 0.02
3. Uiso/Uaniso restraints and constraints
Uanis(H1) \\sim Ueq, Uanis(H8) \\sim Ueq: with sigma of 0.01 and sigma for
terminal atoms of 0.03
;
_olex2_refine_details
;
Refinement using NoSpherA2, an implementation of
NOn-SPHERical Atom-form-factors in Olex2.
Please cite:
F. Kleemiss et al. Chem. Sci. DOI 10.1039/D0SC05526C - 2021
NoSpherA2 implementation of HAR makes use of
tailor-made aspherical atomic form factors calculated
on-the-fly from a Hirshfeld-partitioned electron density (ED) - not from
spherical-atom form factors.

The ED is calculated from a gaussian basis set single determinant SCF
wavefunction - either Hartree-Fock or DFT using selected funtionals
 - for a fragment of the crystal.
This fragment can be embedded in an electrostatic crystal field by employing cluster charges
or modelled using implicit solvation models, depending on the software used.
The following options were used:
   SOFTWARE:       ORCA 5.0
   PARTITIONING:   NoSpherA2
   INT ACCURACY:   Normal
   METHOD:         R2SCAN
   BASIS SET:      def2-TZVP
   CHARGE:         0
   MULTIPLICITY:   2
   DATE:           2023-04-28_11-17-56
;
_olex2_submission_special_instructions 'No special instructions were received'
_oxdiff_exptl_absorpt_empirical_details
;
Empirical correction (ABSPACK) includes:
- Absorption correction using spherical harmonics
- Frame scaling
;
_oxdiff_exptl_absorpt_empirical_full_max 1.622
_oxdiff_exptl_absorpt_empirical_full_min 0.583

loop_
_space_group_symop_id
_space_group_symop_operation_xyz
1 x,y,z
2 -x,y+1/2,-z
3 -x,-y,-z
4 x,-y-1/2,z

loop_
_atom_site_label
_atom_site_type_symbol
_atom_site_fract_x
_atom_site_fract_y
_atom_site_fract_z
_atom_site_U_iso_or_equiv
_atom_site_adp_type
_atom_site_occupancy
_atom_site_site_symmetry_order
_atom_site_refinement_flags_posn
_atom_site_refinement_flags_adp
_atom_site_refinement_flags_occupancy
Br1 Br 1.09747(2) 0.25 0.875534(15) 0.04163(7) Uani 1.000000 2 S T P
Br2 Br 0.58013(3) 0.25 1.062754(15) 0.03882(7) Uani 1.000000 2 S T P
O1 O 0.82583(16) 0.25 0.65387(10) 0.0266(3) Uani 1.000000 2 S T P
N1 N 0.53382(17) 0.25 0.52436(11) 0.0213(3) Uani 1.000000 2 S T P
C10 C 0.7658(2) 0.25 0.74150(13) 0.0209(3) Uani 1.000000 2 S T P
C9 C 0.5976(2) 0.25 0.72804(12) 0.0195(3) Uani 1.000000 2 S T P
C4 C 0.3978(2) 0.25 0.42632(13) 0.0220(4) Uani 1.000000 2 S T P
C11 C 0.8729(2) 0.25 0.85225(13) 0.0256(4) Uani 1.000000 2 S T P
C14 C 0.5440(2) 0.25 0.82516(14) 0.0240(4) Uani 1.000000 2 DS T P
H14 H 0.418(2) 0.25 0.8190(15) 0.035(5) Uani 1.000000 2 DRS T P
C3 C 0.2549(2) 0.25 0.45679(13) 0.0226(4) Uani 1.000000 2 S T P
C12 C 0.8188(2) 0.25 0.94745(14) 0.0291(4) Uani 1.000000 2 DS T P
H12 H 0.911(2) 0.25 1.0320(14) 0.050(7) Uani 1.000000 2 DRS T P
C1 C 0.48243(19) 0.25 0.61413(12) 0.0193(3) Uani 1.000000 2 S T P
C5 C 0.3969(3) 0.25 0.31306(14) 0.0283(4) Uani 1.000000 2 DS T P
H5 H 0.506(2) 0.25 0.2872(18) 0.047(6) Uani 1.000000 2 DRS T P
C15 C 0.23062(18) 0.4329(2) 0.62455(12) 0.0271(3) Uani 1.000000 1 . . .
H15A H 0.2670(19) 0.558(2) 0.5867(12) 0.046(4) Uani 1.000000 1 R . .
H15B H 0.270(2) 0.452(2) 0.7154(13) 0.049(4) Uani 1.000000 1 R . .
H15C H 0.0985(18) 0.425(2) 0.5975(13) 0.051(5) Uani 1.000000 1 R . .
C8 C 0.1075(2) 0.25 0.37447(15) 0.0302(4) Uani 1.000000 2 DS T P
H8 H -0.003(2) 0.25 0.3968(18) 0.055(7) Uani 1.000000 2 DRS TU P
C13 C 0.6537(2) 0.25 0.93267(14) 0.0264(4) Uani 1.000000 2 S T P
C2 C 0.2973(2) 0.25 0.58462(13) 0.0212(3) Uani 1.000000 2 S T P
C6 C 0.2469(3) 0.25 0.23017(15) 0.0340(5) Uani 1.000000 2 DS T P
H6 H 0.245(3) 0.25 0.1427(14) 0.068(8) Uani 1.000000 2 DRS T P
C7 C 0.1044(3) 0.25 0.26052(16) 0.0366(5) Uani 1.000000 2 DS T P
H7 H -0.014(2) 0.25 0.1962(17) 0.071(9) Uani 1.000000 2 DRS T P
H1 H 0.728(4) 0.25 0.585(2) 0.052(8) Uani 1.000000 2 S TU P

loop_
_atom_site_aniso_label
_atom_site_aniso_U_11
_atom_site_aniso_U_22
_atom_site_aniso_U_33
_atom_site_aniso_U_12
_atom_site_aniso_U_13
_atom_site_aniso_U_23
Br1 0.02088(11) 0.07599(17) 0.02557(10) -0.000000 0.00311(7) 0.000000
Br2 0.04174(13) 0.06017(15) 0.01780(9) -0.000000 0.01383(8) 0.000000
O1 0.0220(7) 0.0392(7) 0.0190(6) -0.000000 0.0069(5) 0.000000
N1 0.0211(7) 0.0277(8) 0.0145(6) -0.000000 0.0045(6) 0.000000
C10 0.0209(9) 0.0260(9) 0.0157(7) -0.000000 0.0053(7) 0.000000
C9 0.0214(9) 0.0229(8) 0.0136(7) -0.000000 0.0041(6) 0.000000
C4 0.0251(9) 0.0235(8) 0.0158(8) -0.000000 0.0034(7) 0.000000
C11 0.0213(9) 0.0366(10) 0.0170(8) -0.000000 0.0028(7) 0.000000
C14 0.0238(10) 0.0314(10) 0.0172(8) -0.000000 0.0067(7) 0.000000
H14 0.040(15) 0.044(14) 0.025(12) -0.000000 0.015(11) 0.000000
C3 0.0228(9) 0.0233(9) 0.0187(8) -0.000000 0.0018(7) 0.000000
C12 0.0264(10) 0.0442(11) 0.0141(8) -0.000000 0.0019(8) 0.000000
H12 0.045(16) 0.081(19) 0.021(13) -0.000000 0.008(12) 0.000000
C1 0.0199(9) 0.0230(8) 0.0146(7) -0.000000 0.0045(7) 0.000000
C5 0.0353(11) 0.0321(10) 0.0152(8) -0.000000 0.0041(8) 0.000000
H5 0.034(15) 0.076(18) 0.036(14) -0.000000 0.016(12) 0.000000
C15 0.0268(8) 0.0278(8) 0.0266(7) 0.0029(6) 0.0079(6) -0.0010(6)
H15A 0.067(13) 0.039(10) 0.034(10) 0.003(9) 0.019(9) -0.009(8)
H15B 0.075(13) 0.038(10) 0.032(9) 0.014(9) 0.012(9) -0.009(8)
H15C 0.016(9) 0.060(12) 0.071(12) -0.009(9) 0.004(8) -0.021(9)
C8 0.0239(10) 0.0341(10) 0.0256(9) -0.000000 -0.0033(8) 0.000000
H8 0.021(12) 0.076(16) 0.050(14) -0.000000 -0.015(9) 0.000000
C13 0.0269(10) 0.0367(10) 0.0162(8) -0.000000 0.0074(7) 0.000000
C2 0.0197(9) 0.0247(9) 0.0175(8) -0.000000 0.0029(7) 0.000000
C6 0.0435(13) 0.0370(11) 0.0148(9) -0.000000 -0.0015(8) 0.000000
H6 0.09(2) 0.09(2) 0.020(13) -0.000000 0.006(13) 0.000000
C7 0.0370(12) 0.0410(11) 0.0222(9) -0.000000 -0.0063(9) 0.000000
H7 0.033(16) 0.13(3) 0.029(14) -0.000000 -0.016(12) 0.000000
H1 0.07(2) 0.063(18) 0.038(15) -0.000000 0.041(12) 0.000000

loop_
_atom_type_symbol
_atom_type_scat_dispersion_real
_atom_type_scat_dispersion_imag
_atom_type_scat_source
_atom_type_scat_dispersion_source
Br -0.28346 2.55990 'NoSpherA2: Chem.Sci. 2021, DOI:10.1039/D0SC05526C' 'Henke, Gullikson and Davis, At. Data and Nucl. Data Tables, 1993, 54, 2'
C 0.00347 0.00161 'NoSpherA2: Chem.Sci. 2021, DOI:10.1039/D0SC05526C' 'Henke, Gullikson and Davis, At. Data and Nucl. Data Tables, 1993, 54, 2'
H 0.00000 0.00000 'NoSpherA2: Chem.Sci. 2021, DOI:10.1039/D0SC05526C' 'Henke, Gullikson and Davis, At. Data and Nucl. Data Tables, 1993, 54, 2'
N 0.00653 0.00323 'NoSpherA2: Chem.Sci. 2021, DOI:10.1039/D0SC05526C' 'Henke, Gullikson and Davis, At. Data and Nucl. Data Tables, 1993, 54, 2'
O 0.01158 0.00611 'NoSpherA2: Chem.Sci. 2021, DOI:10.1039/D0SC05526C' 'Henke, Gullikson and Davis, At. Data and Nucl. Data Tables, 1993, 54, 2'

loop_
_exptl_crystal_face_index_h
_exptl_crystal_face_index_k
_exptl_crystal_face_index_l
_exptl_crystal_face_perp_dist
5 -1 -1 0.0229
-5 1 1 0.0263
-2 -2 5 0.0535
0 2 -5 0.0558
0 -4 -5 0.0294
0 3 5 0.0327
2 4 -5 0.0563
1 1 -5 0.0631
-5 -3 1 0.0359
5 2 4 0.0278

loop_
_geom_angle_atom_site_label_1
_geom_angle_atom_site_label_2
_geom_angle_atom_site_label_3
_geom_angle
_geom_angle_site_symmetry_1
_geom_angle_site_symmetry_3
_geom_angle_publ_flag
H1 O1 C10 104.5(14) . . ?
C1 N1 C4 108.32(13) . . ?
C9 C10 O1 122.79(14) . . ?
C11 C10 O1 118.86(15) . . ?
C11 C10 C9 118.36(14) . . ?
C14 C9 C10 119.24(14) . . ?
C1 C9 C10 119.94(13) . . ?
C1 C9 C14 120.82(15) . . ?
C3 C4 N1 110.60(13) . . ?
C5 C4 N1 127.62(16) . . ?
C5 C4 C3 121.78(17) . . ?
C10 C11 Br1 120.31(12) . . ?
C12 C11 Br1 117.74(12) . . ?
C12 C11 C10 121.95(16) . . ?
H14 C14 C9 121.8(10) . . ?
C13 C14 C9 120.53(17) . . ?
C13 C14 H14 117.7(10) . . ?
C8 C3 C4 120.44(16) . . ?
C2 C3 C4 108.62(14) . . ?
C2 C3 C8 130.94(16) . . ?
H12 C12 C11 117.6(11) . . ?
C13 C12 C11 118.92(15) . . ?
C13 C12 H12 123.5(11) . . ?
C9 C1 N1 120.26(15) . . ?
C2 C1 N1 113.16(13) . . ?
C2 C1 C9 126.58(13) . . ?
H5 C5 C4 123.2(12) . . ?
C6 C5 C4 117.39(18) . . ?
C6 C5 H5 119.4(12) . . ?
H15B C15 H15A 107.7(11) . . ?
H15C C15 H15A 109.0(12) . . ?
H15C C15 H15B 107.9(11) . . ?
C2 C15 H15A 110.1(7) 4_565 . ?
C2 C15 H15B 113.6(8) 4_565 . ?
C2 C15 H15C 108.5(8) 4_565 . ?
H8 C8 C3 121.1(11) . . ?
C7 C8 C3 118.51(18) . . ?
C7 C8 H8 120.4(11) . . ?
C14 C13 Br2 120.15(14) . . ?
C12 C13 Br2 118.83(12) . . ?
C12 C13 C14 121.02(15) . . ?
C1 C2 C3 99.29(12) . . ?
C15 C2 C3 109.59(9) 4_565 . ?
C15 C2 C3 109.59(9) . . ?
C15 C2 C1 112.91(9) . . ?
C15 C2 C1 112.91(9) 4_565 . ?
C15 C2 C15 111.80(15) . 4_565 ?
H6 C6 C5 118.0(14) . . ?
C7 C6 C5 120.84(17) . . ?
C7 C6 H6 121.2(14) . . ?
C6 C7 C8 121.03(19) . . ?
H7 C7 C8 117.4(13) . . ?
H7 C7 C6 121.6(13) . . ?

loop_
_geom_bond_atom_site_label_1
_geom_bond_atom_site_label_2
_geom_bond_distance
_geom_bond_site_symmetry_2
_geom_bond_publ_flag
Br1 C11 1.8831(17) . ?
Br2 C13 1.8922(15) . ?
O1 C10 1.3303(19) . ?
O1 H1 1.00(3) . ?
N1 C4 1.416(2) . ?
N1 C1 1.3091(19) . ?
C10 C9 1.418(2) . ?
C10 C11 1.405(2) . ?
C9 C14 1.406(2) . ?
C9 C1 1.462(2) . ?
C4 C3 1.398(2) . ?
C4 C5 1.393(2) . ?
C11 C12 1.386(2) . ?
C14 H14 1.075(16) . ?
C14 C13 1.383(2) . ?
C3 C8 1.377(2) . ?
C3 C2 1.507(2) . ?
C12 H12 1.109(16) . ?
C12 C13 1.389(3) . ?
C1 C2 1.538(2) . ?
C5 H5 1.084(16) . ?
C5 C6 1.396(3) . ?
C15 H15A 1.076(15) . ?
C15 H15B 1.078(15) . ?
C15 H15C 1.096(15) . ?
C15 C2 1.5399(15) 4_565 ?
C8 H8 1.072(17) . ?
C8 C7 1.396(3) . ?
C6 H6 1.072(15) . ?
C6 C7 1.394(3) . ?
C7 H7 1.099(16) . ?

loop_
_geom_torsion_atom_site_label_1
_geom_torsion_atom_site_label_2
_geom_torsion_atom_site_label_3
_geom_torsion_atom_site_label_4
_geom_torsion
_geom_torsion_site_symmetry_1
_geom_torsion_site_symmetry_2
_geom_torsion_site_symmetry_3
_geom_torsion_site_symmetry_4
_geom_torsion_publ_flag
Br1 C11 C10 O1 -0.0 . . . . ?
Br1 C11 C10 C9 180.0 . . . . ?
Br1 C11 C12 C13 -180.0 . . . . ?
Br2 C13 C14 C9 -180.0 . . . . ?
Br2 C13 C12 C11 180.0 . . . . ?
O1 C10 C9 C14 -180.0 . . . . ?
O1 C10 C9 C1 0.0 . . . . ?
O1 C10 C11 C12 180.0 . . . . ?
N1 C4 C3 C8 -180.0 . . . . ?
N1 C4 C3 C2 0.0 . . . . ?
N1 C4 C5 C6 180.0 . . . . ?
N1 C1 C9 C10 0.0 . . . . ?
N1 C1 C9 C14 -180.0 . . . . ?
N1 C1 C2 C3 -0.0 . . . . ?
N1 C1 C2 C15 115.98(7) . . . 4_565 ?
N1 C1 C2 C15 -115.98(7) . . . . ?
C10 C9 C14 C13 0.0 . . . . ?
C10 C9 C1 C2 -180.0 . . . . ?
C10 C11 C12 C13 0.0 . . . . ?
C9 C14 C13 C12 -0.0 . . . . ?
C9 C1 C2 C3 180.0 . . . . ?
C9 C1 C2 C15 -64.02(7) . . . 4_565 ?
C9 C1 C2 C15 64.02(7) . . . . ?
C4 C3 C8 C7 -0.0 . . . . ?
C4 C3 C2 C1 -0.0 . . . . ?
C4 C3 C2 C15 -118.49(7) . . . 4_565 ?
C4 C3 C2 C15 118.49(7) . . . . ?
C4 C5 C6 C7 -0.0 . . . . ?
C11 C12 C13 C14 0.0 . . . . ?
C3 C8 C7 C6 0.0 . . . . ?
C5 C6 C7 C8 0.0 . . . . ?

loop_
_restr_equal_distance_atom_site_label_1
_restr_equal_distance_atom_site_label_2
_restr_equal_distance_site_symmetry_2
_restr_equal_distance_class_id
C14 H14 1 1
C12 H12 1 1
C5 H5 1 1
C8 H8 1 1
C6 H6 1 1
C7 H7 1 1

loop_
_restr_equal_distance_class_class_id
_restr_equal_distance_class_target_weight_param
_restr_equal_distance_class_average
_restr_equal_distance_class_esd
_restr_equal_distance_class_diff_max
1 0.0200 1.0851 0.0142 0.0242

loop_
_restr_U_iso_atom_site_label
_restr_U_iso_weight_param
H8 0.0300
H1 0.0300

loop_
_exptl_oxdiff_crystal_face_indexfrac_h
_exptl_oxdiff_crystal_face_indexfrac_k
_exptl_oxdiff_crystal_face_indexfrac_l
_exptl_oxdiff_crystal_face_x
_exptl_oxdiff_crystal_face_y
_exptl_oxdiff_crystal_face_z
4.9985 -1.0021 -1.0045 -0.1553 0.3957 0.0321
-4.9985 1.0021 1.0045 0.1553 -0.3957 -0.0321
-1.9908 -1.9983 5.0073 0.0093 -0.0410 -0.3596
-0.0082 1.9983 -5.0050 0.0072 -0.1282 0.3406
0.0027 -4.0096 -4.9953 -0.4883 -0.1356 -0.0175
-0.0009 3.0083 4.9970 0.4057 0.1343 -0.0422
1.9872 4.0009 -5.0105 0.1559 0.0435 0.4790
0.9931 0.9970 -5.0045 -0.0836 -0.0448 0.2904
-4.9913 -3.0032 1.0109 -0.1750 -0.4006 -0.2709
4.9977 2.0062 3.9925 0.2504 0.5301 -0.0100
